data_4065739
loop_
_publ_author_name
'Chaplin, Adrian B.'
'Weller, Andrew S.'

_publ_section_title
;
 C&#x2212;C Bond Activation of a Cyclopropyl Phosphine: Isolation and
 Reactivity of a Tetrameric Rhodacyclobutane
;
_journal_issue 10
_journal_name_full Organometallics
_journal_page_first 2332
_journal_paper_doi 10.1021/om100105p
_journal_volume 29
_journal_year 2010
_chemical_formula_moiety 'C17 H30 P Rh'
_chemical_formula_sum 'C17 H30 P Rh'
_chemical_formula_weight 368.29
_chemical_melting_point ?
_space_group_IT_number 2
_symmetry_cell_setting triclinic
_symmetry_space_group_name_Hall '-P 1'
_symmetry_space_group_name_H-M 'P -1'
_atom_sites_solution_hydrogens geom
_atom_sites_solution_primary direct
_atom_sites_solution_secondary difmap
_audit_creation_method SHELXL-97
_cell_angle_alpha 66.7330(16)
_cell_angle_beta 77.5152(17)
_cell_angle_gamma 89.7025(19)
_cell_formula_units_Z 2
_cell_length_a 8.8535(4)
_cell_length_b 10.5003(3)
_cell_length_c 12.5616(5)
_cell_measurement_reflns_used 4214
_cell_measurement_temperature 150(2)
_cell_measurement_theta_max 27.485
_cell_measurement_theta_min 2.910
_cell_volume 1043.25(7)
_computing_cell_refinement 'Denzo/Scalepack (Otwinowski & Minor 1997)'
_computing_data_collection 'Collect (Nonius BV, 1997-2000)'
_computing_data_reduction 'Denzo/Scalepack (Otwinowski & Minor 1997)'
_computing_molecular_graphics 'ORTEP3 (Farrugia, 1997)'
_computing_publication_material 'Bruker SHELXTL'
_computing_structure_refinement 'SHELXL-97 (Sheldrick, 2008)'
_computing_structure_solution 'SIR2004 (Burla et al., 2005)'
_diffrn_ambient_temperature 150(2)
_diffrn_detector_area_resol_mean 9
_diffrn_measured_fraction_theta_full 0.976
_diffrn_measured_fraction_theta_max 0.976
_diffrn_measurement_device '95mm CCD camera on \k-goniostat'
_diffrn_measurement_device_type KappaCCD
_diffrn_measurement_method CCD
_diffrn_radiation_monochromator 'horizonally mounted graphite crystal'
_diffrn_radiation_source 'fine-focus sealed tube'
_diffrn_radiation_type MoK\a
_diffrn_radiation_wavelength 0.71073
_diffrn_reflns_av_R_equivalents 0.0997
_diffrn_reflns_av_sigmaI/netI 0.0742
_diffrn_reflns_limit_h_max 10
_diffrn_reflns_limit_h_min -10
_diffrn_reflns_limit_k_max 12
_diffrn_reflns_limit_k_min -12
_diffrn_reflns_limit_l_max 14
_diffrn_reflns_limit_l_min -14
_diffrn_reflns_number 11080
_diffrn_reflns_theta_full 25.02
_diffrn_reflns_theta_max 25.02
_diffrn_reflns_theta_min 6.05
_exptl_absorpt_coefficient_mu 0.885
_exptl_absorpt_correction_T_max 1.0
_exptl_absorpt_correction_T_min 0.251
_exptl_absorpt_correction_type refdelf
_exptl_absorpt_process_details '(Walker & Stuart 1983)'
_exptl_crystal_colour 'pale yellow'
_exptl_crystal_density_diffrn 1.172
_exptl_crystal_density_meas ?
_exptl_crystal_density_method 'not measured'
_exptl_crystal_description block
_exptl_crystal_F_000 384
_exptl_crystal_size_max 0.24
_exptl_crystal_size_mid 0.10
_exptl_crystal_size_min 0.06
_platon_squeeze_details ' '
_refine_diff_density_max 3.852
_refine_diff_density_min -1.179
_refine_diff_density_rms 0.181
_refine_ls_extinction_method none
_refine_ls_goodness_of_fit_ref 1.074
_refine_ls_hydrogen_treatment constr
_refine_ls_matrix_type full
_refine_ls_number_parameters 232
_refine_ls_number_reflns 3605
_refine_ls_number_restraints 348
_refine_ls_restrained_S_all 1.044
_refine_ls_R_factor_all 0.0848
_refine_ls_R_factor_gt 0.0775
_refine_ls_shift/su_max 0.002
_refine_ls_shift/su_mean 0.000
_refine_ls_structure_factor_coef Fsqd
_refine_ls_weighting_details 'calc w=1/[\s^2^(Fo^2^)+(0.1561P)^2^+1.1142P] where P=(Fo^2^+2Fc^2^)/3'
_refine_ls_weighting_scheme calc
_refine_ls_wR_factor_gt 0.2039
_refine_ls_wR_factor_ref 0.2107
_reflns_number_gt 3145
_reflns_number_total 3605
_reflns_threshold_expression >2sigma(I)
_cod_data_source_file om100105p_si_001.cif
_cod_data_source_block 2
_cod_depositor_comments
;
The following automatic conversions were performed:

'_chemical_melting_point' value 'not measured' was changed to '?' -
the value is undefined or not given.

'_symmetry_cell_setting' value
'Triclinic' changed to 'triclinic' according to
/home/saulius/struct/CIF-dictionaries/cif_core.dic dictionary named
'cif_core.dic' version 2.4.1 from 2010-06-29.

Automatic conversion script
Id: cif_fix_values 1715 2011-07-08 13:25:40Z adriana 

The following automatic conversions were performed:

'_exptl_crystal_density_meas' value 'not measured' was changed to '?'
- the value is perceived as not measured.

Automatic conversion script
Id: cif_fix_values 3008 2015-01-20 13:52:24Z robertas 
;
_cod_original_sg_symbol_H-M P-1
_cod_database_code 4065739

loop_
_symmetry_equiv_pos_as_xyz
'x, y, z'
'-x, -y, -z'

loop_
_atom_site_label
_atom_site_type_symbol
_atom_site_fract_x
_atom_site_fract_y
_atom_site_fract_z
_atom_site_U_iso_or_equiv
_atom_site_adp_type
_atom_site_occupancy
_atom_site_symmetry_multiplicity
_atom_site_calc_flag
_atom_site_refinement_flags
_atom_site_disorder_assembly
_atom_site_disorder_group
Rh1 Rh 0.88062(5) 0.29521(4) 0.90721(4) 0.0282(3) Uani 1 1 d . . .
P1 P 0.69415(18) 0.33421(16) 0.80431(13) 0.0258(4) Uani 1 1 d . A .
C1 C 1.1125(16) 0.3250(12) 0.7771(11) 0.037(3) Uani 0.50 1 d PGU A 1
H1 H 1.1201 0.3364 0.6972 0.045 Uiso 0.50 1 calc PR A 1
C2 C 1.1028(16) 0.1982(11) 0.8754(11) 0.040(3) Uani 0.50 1 d PGU A 1
H2 H 1.1026 0.1085 0.8739 0.049 Uiso 0.50 1 calc PR A 1
C3 C 1.0934(16) 0.2270(12) 0.9764(10) 0.036(3) Uani 0.50 1 d PGU A 1
H3 H 1.0857 0.1602 1.0553 0.043 Uiso 0.50 1 calc PR A 1
C4 C 1.0973(16) 0.3716(11) 0.9404(10) 0.036(2) Uani 0.50 1 d PGU A 1
H4 H 1.0928 0.4200 0.9907 0.043 Uiso 0.50 1 calc PR A 1
C5 C 1.1091(17) 0.4322(12) 0.8172(10) 0.037(3) Uani 0.50 1 d PGU A 1
H5 H 1.1140 0.5289 0.7693 0.044 Uiso 0.50 1 calc PR A 1
C101 C 1.1108(16) 0.3733(12) 0.7678(10) 0.037(3) Uani 0.50 1 d PGU A 2
H101 H 1.1158 0.4231 0.6852 0.044 Uiso 0.50 1 calc PR A 2
C102 C 1.1068(15) 0.2255(12) 0.8289(10) 0.038(2) Uani 0.50 1 d PGU A 2
H102 H 1.1087 0.1598 0.7940 0.046 Uiso 0.50 1 calc PR A 2
C103 C 1.0995(16) 0.1939(11) 0.9517(11) 0.038(3) Uani 0.50 1 d PGU A 2
H103 H 1.0957 0.1036 1.0127 0.045 Uiso 0.50 1 calc PR A 2
C104 C 1.0990(16) 0.3222(12) 0.9665(10) 0.040(3) Uani 0.50 1 d PGU A 2
H104 H 1.0948 0.3321 1.0391 0.048 Uiso 0.50 1 calc PR A 2
C105 C 1.1060(17) 0.4331(12) 0.8528(11) 0.033(2) Uani 0.50 1 d PGU A 2
H105 H 1.1072 0.5295 0.8367 0.040 Uiso 0.50 1 calc PR A 2
C6 C 0.5228(7) 0.2798(7) 0.9318(5) 0.0316(13) Uani 1 1 d . . .
H6A H 0.4574 0.3578 0.9264 0.038 Uiso 1 1 calc R A .
H6B H 0.4591 0.2009 0.9343 0.038 Uiso 1 1 calc R . .
C7 C 0.5907(7) 0.2363(7) 1.0408(6) 0.0325(14) Uani 1 1 d . A .
H7 H 0.5111 0.2012 1.1182 0.039 Uiso 1 1 calc R . .
C8 C 0.7136(8) 0.1351(7) 1.0321(6) 0.0401(16) Uani 1 1 d . A .
H8A H 0.6832 0.0692 1.0002 0.048 Uiso 1 1 calc R . .
H8B H 0.7445 0.0843 1.1081 0.048 Uiso 1 1 calc R . .
C9 C 0.7095(7) 0.3517(7) 1.0268(6) 0.0342(14) Uani 1 1 d . A .
H9A H 0.7395 0.3381 1.1018 0.041 Uiso 1 1 calc R . .
H9B H 0.6776 0.4467 0.9892 0.041 Uiso 1 1 calc R . .
C10 C 0.6780(6) 0.2207(6) 0.7191(5) 0.0424(17) Uani 1 1 d D . .
C11 C 0.7961(12) 0.2754(13) 0.5957(8) 0.044(3) Uani 0.715(18) 1 d PDU A 1
H11A H 0.8780 0.3386 0.5947 0.065 Uiso 0.715(18) 1 calc PR A 1
H11B H 0.7422 0.3254 0.5328 0.065 Uiso 0.715(18) 1 calc PR A 1
H11C H 0.8424 0.1966 0.5820 0.065 Uiso 0.715(18) 1 calc PR A 1
C12 C 0.7214(14) 0.0724(8) 0.7967(10) 0.044(2) Uani 0.715(18) 1 d PDU A 1
H12A H 0.6502 0.0362 0.8757 0.065 Uiso 0.715(18) 1 calc PR A 1
H12B H 0.8282 0.0795 0.8051 0.065 Uiso 0.715(18) 1 calc PR A 1
H12C H 0.7129 0.0093 0.7576 0.065 Uiso 0.715(18) 1 calc PR A 1
C13 C 0.5113(10) 0.2011(13) 0.7010(11) 0.046(2) Uani 0.715(18) 1 d PDU A 1
H13A H 0.5152 0.1500 0.6501 0.069 Uiso 0.715(18) 1 calc PR A 1
H13B H 0.4739 0.2924 0.6632 0.069 Uiso 0.715(18) 1 calc PR A 1
H13C H 0.4406 0.1485 0.7786 0.069 Uiso 0.715(18) 1 calc PR A 1
C111 C 0.833(2) 0.257(3) 0.620(2) 0.044(3) Uani 0.285(18) 1 d PDU A 2
H11D H 0.9185 0.2174 0.6565 0.065 Uiso 0.285(18) 1 calc PR A 2
H11E H 0.8540 0.3581 0.5784 0.065 Uiso 0.285(18) 1 calc PR A 2
H11F H 0.8217 0.2175 0.5627 0.065 Uiso 0.285(18) 1 calc PR A 2
C112 C 0.666(3) 0.0627(13) 0.801(2) 0.044(2) Uani 0.285(18) 1 d PDU A 2
H11G H 0.6618 0.0080 0.7538 0.065 Uiso 0.285(18) 1 calc PR A 2
H11H H 0.5722 0.0386 0.8652 0.065 Uiso 0.285(18) 1 calc PR A 2
H11I H 0.7577 0.0423 0.8351 0.065 Uiso 0.285(18) 1 calc PR A 2
C113 C 0.539(2) 0.249(3) 0.656(2) 0.046(2) Uani 0.285(18) 1 d PDU A 2
H11J H 0.5508 0.2011 0.6019 0.069 Uiso 0.285(18) 1 calc PR A 2
H11K H 0.5392 0.3490 0.6106 0.069 Uiso 0.285(18) 1 calc PR A 2
H11L H 0.4413 0.2134 0.7162 0.069 Uiso 0.285(18) 1 calc PR A 2
C14 C 0.6783(7) 0.5214(7) 0.7063(5) 0.0391(16) Uani 1 1 d D . .
C15 C 0.8337(11) 0.5805(12) 0.6123(9) 0.040(2) Uani 0.715(18) 1 d PDU A 1
H15A H 0.8307 0.6803 0.5665 0.061 Uiso 0.715(18) 1 calc PR A 1
H15B H 0.8492 0.5325 0.5583 0.061 Uiso 0.715(18) 1 calc PR A 1
H15C H 0.9195 0.5660 0.6526 0.061 Uiso 0.715(18) 1 calc PR A 1
C16 C 0.6486(15) 0.6123(11) 0.7772(10) 0.048(3) Uani 0.715(18) 1 d PDU A 1
H16A H 0.7357 0.6117 0.8140 0.072 Uiso 0.715(18) 1 calc PR A 1
H16B H 0.5526 0.5755 0.8395 0.072 Uiso 0.715(18) 1 calc PR A 1
H16C H 0.6383 0.7078 0.7236 0.072 Uiso 0.715(18) 1 calc PR A 1
C17 C 0.5488(13) 0.5367(14) 0.6379(12) 0.066(3) Uani 0.715(18) 1 d PDU A 1
H17A H 0.4472 0.5121 0.6944 0.099 Uiso 0.715(18) 1 calc PR A 1
H17B H 0.5626 0.4744 0.5961 0.099 Uiso 0.715(18) 1 calc PR A 1
H17C H 0.5544 0.6331 0.5800 0.099 Uiso 0.715(18) 1 calc PR A 1
C115 C 0.793(3) 0.580(3) 0.5840(15) 0.040(2) Uani 0.285(18) 1 d PDU A 2
H11M H 0.7738 0.6762 0.5390 0.061 Uiso 0.285(18) 1 calc PR A 2
H11N H 0.7795 0.5233 0.5401 0.061 Uiso 0.285(18) 1 calc PR A 2
H11O H 0.8997 0.5774 0.5949 0.061 Uiso 0.285(18) 1 calc PR A 2
C116 C 0.709(3) 0.607(3) 0.776(2) 0.048(3) Uani 0.285(18) 1 d PDU A 2
H11P H 0.7011 0.7059 0.7296 0.072 Uiso 0.285(18) 1 calc PR A 2
H11Q H 0.8139 0.5946 0.7907 0.072 Uiso 0.285(18) 1 calc PR A 2
H11R H 0.6326 0.5754 0.8525 0.072 Uiso 0.285(18) 1 calc PR A 2
C117 C 0.5123(17) 0.544(3) 0.686(3) 0.066(3) Uani 0.285(18) 1 d PDU A 2
H11S H 0.4367 0.4839 0.7586 0.099 Uiso 0.285(18) 1 calc PR A 2
H11T H 0.5019 0.5223 0.6194 0.099 Uiso 0.285(18) 1 calc PR A 2
H11U H 0.4929 0.6419 0.6688 0.099 Uiso 0.285(18) 1 calc PR A 2

loop_
_atom_site_aniso_label
_atom_site_aniso_U_11
_atom_site_aniso_U_22
_atom_site_aniso_U_33
_atom_site_aniso_U_23
_atom_site_aniso_U_13
_atom_site_aniso_U_12
Rh1 0.0218(4) 0.0290(4) 0.0315(4) -0.0092(2) -0.0079(2) 0.0039(2)
P1 0.0215(8) 0.0283(8) 0.0244(8) -0.0076(6) -0.0047(6) 0.0032(6)
C1 0.026(4) 0.035(4) 0.047(4) -0.013(3) -0.004(3) 0.003(4)
C2 0.029(4) 0.037(4) 0.048(5) -0.011(4) -0.006(4) 0.007(3)
C3 0.030(4) 0.032(4) 0.044(4) -0.012(3) -0.009(4) 0.001(4)
C4 0.028(4) 0.032(4) 0.046(4) -0.013(3) -0.011(4) -0.001(4)
C5 0.024(4) 0.035(4) 0.047(4) -0.014(3) -0.005(4) 0.000(3)
C101 0.024(4) 0.038(4) 0.044(4) -0.013(3) -0.006(3) 0.001(4)
C102 0.026(4) 0.043(4) 0.040(4) -0.011(4) -0.007(4) 0.004(4)
C103 0.028(4) 0.040(4) 0.039(4) -0.008(4) -0.011(4) 0.005(4)
C104 0.030(4) 0.040(4) 0.043(4) -0.009(4) -0.011(3) 0.002(4)
C105 0.023(4) 0.035(4) 0.041(4) -0.015(3) -0.007(4) -0.001(3)
C6 0.028(3) 0.031(3) 0.034(3) -0.013(3) -0.002(3) 0.002(3)
C7 0.028(3) 0.032(3) 0.031(3) -0.010(3) 0.001(3) -0.004(3)
C8 0.042(4) 0.035(4) 0.039(4) -0.009(3) -0.011(3) 0.003(3)
C9 0.030(3) 0.037(4) 0.036(3) -0.017(3) -0.006(3) -0.001(3)
C10 0.028(4) 0.054(4) 0.053(4) -0.032(4) -0.006(3) 0.000(3)
C11 0.049(5) 0.047(4) 0.035(4) -0.020(3) -0.002(3) 0.000(4)
C12 0.048(5) 0.034(3) 0.053(4) -0.025(3) -0.007(4) -0.010(4)
C13 0.048(4) 0.046(5) 0.050(5) -0.023(4) -0.017(4) -0.009(4)
C111 0.049(5) 0.047(4) 0.035(4) -0.020(3) -0.002(3) 0.000(4)
C112 0.048(5) 0.034(3) 0.053(4) -0.025(3) -0.007(4) -0.010(4)
C113 0.048(4) 0.046(5) 0.050(5) -0.023(4) -0.017(4) -0.009(4)
C14 0.043(4) 0.027(3) 0.034(3) 0.000(3) -0.009(3) 0.005(3)
C15 0.045(5) 0.036(3) 0.034(4) -0.010(3) -0.005(3) 0.002(4)
C16 0.044(5) 0.028(3) 0.063(4) -0.017(3) -0.001(4) 0.017(4)
C17 0.060(5) 0.057(5) 0.070(6) -0.015(4) -0.015(5) 0.007(4)
C115 0.045(5) 0.036(3) 0.034(4) -0.010(3) -0.005(3) 0.002(4)
C116 0.044(5) 0.028(3) 0.063(4) -0.017(3) -0.001(4) 0.017(4)
C117 0.060(5) 0.057(5) 0.070(6) -0.015(4) -0.015(5) 0.007(4)

loop_
_atom_type_symbol
_atom_type_description
_atom_type_scat_dispersion_real
_atom_type_scat_dispersion_imag
_atom_type_scat_source
C C 0.0033 0.0016 'International Tables Vol C Tables 4.2.6.8 and 6.1.1.4'
H H 0.0000 0.0000 'International Tables Vol C Tables 4.2.6.8 and 6.1.1.4'
P P 0.1023 0.0942 'International Tables Vol C Tables 4.2.6.8 and 6.1.1.4'
Rh Rh -1.1178 0.9187 'International Tables Vol C Tables 4.2.6.8 and 6.1.1.4'

loop_
_geom_angle_atom_site_label_1
_geom_angle_atom_site_label_2
_geom_angle_atom_site_label_3
_geom_angle
C8 Rh1 C9 63.9(3)
C8 Rh1 C3 100.9(4)
C9 Rh1 C3 112.7(4)
C8 Rh1 C2 107.3(3)
C9 Rh1 C2 148.3(4)
C3 Rh1 C2 36.4(3)
C8 Rh1 P1 81.5(2)
C9 Rh1 P1 82.61(19)
C3 Rh1 P1 164.1(3)
C2 Rh1 P1 127.7(3)
C8 Rh1 C4 126.3(4)
C9 Rh1 C4 98.8(4)
C3 Rh1 C4 36.2(3)
C2 Rh1 C4 60.4(4)
P1 Rh1 C4 149.9(3)
C8 Rh1 C1 140.0(4)
C9 Rh1 C1 153.9(4)
C3 Rh1 C1 60.4(4)
C2 Rh1 C1 36.2(3)
P1 Rh1 C1 107.8(3)
C4 Rh1 C1 60.1(4)
C8 Rh1 C104 115.9(3)
C9 Rh1 C104 100.8(4)
C3 Rh1 C104 24.5(3)
C2 Rh1 C104 53.7(4)
P1 Rh1 C104 162.1(3)
C4 Rh1 C104 12.5(3)
C1 Rh1 C104 62.2(4)
C8 Rh1 C103 99.2(4)
C9 Rh1 C103 124.5(4)
C3 Rh1 C103 13.8(3)
C2 Rh1 C103 23.9(3)
P1 Rh1 C103 150.4(3)
C4 Rh1 C103 47.1(4)
C1 Rh1 C103 53.8(4)
C104 Rh1 C103 36.7(3)
C8 Rh1 C5 160.8(4)
C9 Rh1 C5 118.0(4)
C3 Rh1 C5 60.2(4)
C2 Rh1 C5 60.2(4)
P1 Rh1 C5 117.6(3)
C4 Rh1 C5 35.9(3)
C1 Rh1 C5 35.9(3)
C104 Rh1 C5 45.3(4)
C103 Rh1 C5 63.4(4)
C8 Rh1 C105 152.2(4)
C9 Rh1 C105 109.4(3)
C3 Rh1 C105 55.1(4)
C2 Rh1 C105 63.2(4)
P1 Rh1 C105 125.6(3)
C4 Rh1 C105 25.9(4)
C1 Rh1 C105 45.0(4)
C104 Rh1 C105 36.6(3)
C103 Rh1 C105 61.1(4)
C5 Rh1 C105 11.2(4)
C8 Rh1 C102 115.9(4)
C9 Rh1 C102 160.6(4)
C3 Rh1 C102 47.9(4)
C2 Rh1 C102 13.5(3)
P1 Rh1 C102 116.8(3)
C4 Rh1 C102 65.0(4)
C1 Rh1 C102 25.0(3)
C104 Rh1 C102 61.1(4)
C103 Rh1 C102 36.6(3)
C5 Rh1 C102 55.3(4)
C105 Rh1 C102 61.0(4)
C6 P1 C14 107.0(3)
C6 P1 C10 106.7(3)
C14 P1 C10 109.2(3)
C6 P1 Rh1 98.4(2)
C14 P1 Rh1 116.39(19)
C10 P1 Rh1 117.66(19)
C5 C1 C2 108.0
C5 C1 Rh1 72.6(5)
C2 C1 Rh1 70.9(5)
C1 C2 C3 108.0
C1 C2 Rh1 72.8(5)
C3 C2 Rh1 71.7(5)
C4 C3 C2 108.0
C4 C3 Rh1 72.8(5)
C2 C3 Rh1 71.9(5)
C3 C4 C5 108.0
C3 C4 Rh1 71.0(5)
C5 C4 Rh1 72.7(5)
C1 C5 C4 108.0
C1 C5 Rh1 71.5(5)
C4 C5 Rh1 71.4(5)
C102 C101 C105 108.0
C102 C101 Rh1 71.6(5)
C105 C101 Rh1 71.5(5)
C101 C102 C103 108.0
C101 C102 Rh1 71.9(5)
C103 C102 Rh1 71.4(5)
C104 C103 C102 108.0
C104 C103 Rh1 71.6(5)
C102 C103 Rh1 72.0(5)
C103 C104 C105 108.0
C103 C104 Rh1 71.7(5)
C105 C104 Rh1 72.0(5)
C104 C105 C101 108.0
C104 C105 Rh1 71.4(5)
C101 C105 Rh1 72.0(5)
C7 C6 P1 104.5(4)
C6 C7 C8 108.4(5)
C6 C7 C9 110.4(5)
C8 C7 C9 94.0(5)
C7 C8 Rh1 93.2(4)
C7 C9 Rh1 91.2(4)
C11 C10 C112 118.2(15)
C11 C10 C113 90.4(11)
C112 C10 C113 108.6(7)
C11 C10 C13 109.0(5)
C112 C10 C13 89.6(10)
C113 C10 C13 21.7(9)
C11 C10 C111 17.6(11)
C112 C10 C111 108.1(7)
C113 C10 C111 107.7(7)
C13 C10 C111 125.3(12)
C11 C10 C12 107.7(5)
C112 C10 C12 17.8(10)
C113 C10 C12 125.0(11)
C13 C10 C12 107.1(5)
C111 C10 C12 94.5(12)
C11 C10 P1 111.9(6)
C112 C10 P1 111.7(13)
C113 C10 P1 114.4(11)
C13 C10 P1 114.7(5)
C111 C10 P1 106.0(13)
C12 C10 P1 106.1(6)
C16 C14 C115 118.6(13)
C16 C14 C116 20.1(10)
C115 C14 C116 108.2(7)
C16 C14 C117 87.3(11)
C115 C14 C117 108.2(7)
C116 C14 C117 107.3(7)
C16 C14 C17 108.6(5)
C115 C14 C17 86.7(11)
C116 C14 C17 127.3(12)
C117 C14 C17 24.7(10)
C16 C14 C15 107.4(5)
C115 C14 C15 20.8(10)
C116 C14 C15 92.5(11)
C117 C14 C15 127.4(12)
C17 C14 C15 107.3(5)
C16 C14 P1 112.1(6)
C115 C14 P1 115.6(12)
C116 C14 P1 105.9(12)
C117 C14 P1 111.4(12)
C17 C14 P1 112.3(6)
C15 C14 P1 108.9(6)

loop_
_geom_bond_atom_site_label_1
_geom_bond_atom_site_label_2
_geom_bond_distance
Rh1 C8 2.101(7)
Rh1 C9 2.147(6)
Rh1 C3 2.240(13)
Rh1 C2 2.242(13)
Rh1 P1 2.2498(16)
Rh1 C4 2.263(13)
Rh1 C1 2.266(13)
Rh1 C104 2.274(13)
Rh1 C103 2.276(13)
Rh1 C5 2.280(14)
Rh1 C105 2.281(13)
Rh1 C102 2.284(13)
P1 C6 1.851(6)
P1 C14 1.886(6)
P1 C10 1.913(7)
C1 C5 1.401(10)
C1 C2 1.401(10)
C2 C3 1.401(10)
C3 C4 1.401(10)
C4 C5 1.401(10)
C101 C102 1.431(10)
C101 C105 1.431(10)
C102 C103 1.431(10)
C103 C104 1.431(10)
C104 C105 1.431(10)
C6 C7 1.519(10)
C7 C8 1.535(9)
C7 C9 1.539(9)
C10 C11 1.558(7)
C10 C112 1.558(9)
C10 C113 1.566(9)
C10 C13 1.568(7)
C10 C111 1.570(9)
C10 C12 1.575(8)
C14 C16 1.530(8)
C14 C115 1.535(9)
C14 C116 1.545(9)
C14 C117 1.546(9)
C14 C17 1.548(8)
C14 C15 1.549(8)

loop_
_platon_squeeze_void_nr
_platon_squeeze_void_average_x
_platon_squeeze_void_average_y
_platon_squeeze_void_average_z
_platon_squeeze_void_volume
_platon_squeeze_void_count_electrons
_platon_squeeze_void_content
1 -0.060 0.000 0.500 219 -5 ' '
